data_1552093
loop_
_publ_author_name
'Wang, Bin'
'Zou, Xiaodong'
'Smeets, Stef'

_publ_section_title
;
 Automated serial rotation electron diffraction combined with cluster
 analysis: an efficient multi-crystal workflow for structure determination
;
_journal_issue 5
_journal_name_full IUCrJ
_journal_page_first
;
;
_journal_paper_doi 10.1107/S2052252519007681
_journal_volume 6
_journal_year 2019
_chemical_formula_moiety 'C192 O96.16 Ti16 Zr4'
_chemical_formula_sum 'C192 O96.16 Ti16 Zr4'
_chemical_formula_weight 4975.28
_chemical_name_common PCN-416
_chemical_name_systematic PCN-416
_space_group_crystal_system tetragonal
_space_group_IT_number 121
_space_group_name_Hall 'I -4 2'
_space_group_name_H-M_alt 'I -4 2 m'
_symmetry_space_group_name_Hall 'I -4 2'
_symmetry_space_group_name_H-M 'I -4 2 m'
_audit_creation_method SHELXL-2014/7
_cell_angle_alpha 90
_cell_angle_beta 90
_cell_angle_gamma 90
_cell_formula_units_Z 1
_cell_length_a 16.5(4)
_cell_length_b 16.5(4)
_cell_length_c 29.8(8)
_cell_measurement_reflns_used 2825
_cell_measurement_temperature 293(2)
_cell_measurement_theta_max 1.80
_cell_measurement_theta_min 0.072
_cell_volume 8113(4)
_computing_cell_refinement 'XDS-20180126 (Kabsch, 2018)'
_computing_data_collection 'Instamatic-1.0.0 (Smeets et al., 2018)'
_computing_data_reduction 'XDS-20180126 (Kabsch, 2018)'
_computing_structure_refinement 'SHELXL-2014/7 (Sheldrick, 2014)'
_computing_structure_solution 'SHELXT-2014/5 (Sheldrick, 2013)'
_diffrn_ambient_temperature 293(2)
_diffrn_measured_fraction_theta_full 0.966
_diffrn_measured_fraction_theta_max 0.966
_diffrn_measurement_device_type 'JEOL JEM-2100 LaB6'
_diffrn_measurement_method 'Continuous rotation electron diffraction'
_diffrn_radiation_type electron
_diffrn_radiation_wavelength 0.0251
_diffrn_reflns_av_R_equivalents 0.2295
_diffrn_reflns_av_unetI/netI 0.2829
_diffrn_reflns_Laue_measured_fraction_full 0.966
_diffrn_reflns_Laue_measured_fraction_max 0.966
_diffrn_reflns_limit_h_max 18
_diffrn_reflns_limit_h_min -18
_diffrn_reflns_limit_k_max 18
_diffrn_reflns_limit_k_min -18
_diffrn_reflns_limit_l_max 32
_diffrn_reflns_limit_l_min -32
_diffrn_reflns_number 11248
_diffrn_reflns_point_group_measured_fraction_full 0.923
_diffrn_reflns_point_group_measured_fraction_max 0.923
_diffrn_reflns_theta_full 0.797
_diffrn_reflns_theta_max 0.797
_diffrn_reflns_theta_min 0.085
_diffrn_source 'electron microscope'
_exptl_absorpt_coefficient_mu 0.000
_exptl_crystal_density_diffrn 1.020
_exptl_crystal_description nano-crystals
_exptl_crystal_F_000 1010
_refine_diff_density_max 0.322
_refine_diff_density_min -0.261
_refine_diff_density_rms 0.044
_refine_ls_abs_structure_details
;
 All f" are zero, so absolute structure could not be determined
;
_refine_ls_extinction_coef 147(52)
_refine_ls_extinction_expression Fc^*^=kFc[1+0.001xFc^2^\l^3^/sin(2\q)]^-1/4^
_refine_ls_extinction_method 'SHELXL-2014/7 (Sheldrick 2014'
_refine_ls_goodness_of_fit_ref 1.301
_refine_ls_hydrogen_treatment undef
_refine_ls_matrix_type full
_refine_ls_number_parameters 211
_refine_ls_number_reflns 2825
_refine_ls_number_restraints 377
_refine_ls_restrained_S_all 1.258
_refine_ls_R_factor_all 0.2785
_refine_ls_R_factor_gt 0.2163
_refine_ls_shift/su_max 0.002
_refine_ls_shift/su_mean 0.001
_refine_ls_structure_factor_coef Fsqd
_refine_ls_weighting_details 'w=1/[\s^2^(Fo^2^)+(0.2000P)^2^+1.0000sin\q/\l] where P=(Fo^2^+2Fc^2^)/3'
_refine_ls_weighting_scheme calc
_refine_ls_wR_factor_gt 0.4738
_refine_ls_wR_factor_ref 0.5351
_reflns_Friedel_coverage 0.734
_reflns_Friedel_fraction_full 0.871
_reflns_Friedel_fraction_max 0.871
_reflns_number_gt 1254
_reflns_number_total 2825
_reflns_threshold_expression 'I > 2\s(I)'
_cod_data_source_file fc5033.cif
_cod_data_source_block PCN416
_cod_original_cell_volume 8086(480)
_cod_database_code 1552093
_shelx_shelxl_version_number 2014/7
_shelx_space_group_comment
;
The symmetry employed for this shelxl refinement is uniquely defined
by the following loop, which should always be used as a source of
symmetry information in preference to the above space-group names.
They are only intended as comments.
;

loop_
_space_group_symop_operation_xyz
'x, y, z'
'-x, -y, z'
'y, -x, -z'
'-y, x, -z'
'-x, y, -z'
'x, -y, -z'
'-y, -x, z'
'y, x, z'
'x+1/2, y+1/2, z+1/2'
'-x+1/2, -y+1/2, z+1/2'
'y+1/2, -x+1/2, -z+1/2'
'-y+1/2, x+1/2, -z+1/2'
'-x+1/2, y+1/2, -z+1/2'
'x+1/2, -y+1/2, -z+1/2'
'-y+1/2, -x+1/2, z+1/2'
'y+1/2, x+1/2, z+1/2'

loop_
_atom_site_label
_atom_site_type_symbol
_atom_site_fract_x
_atom_site_fract_y
_atom_site_fract_z
_atom_site_U_iso_or_equiv
_atom_site_adp_type
_atom_site_occupancy
_atom_site_site_symmetry_order
_atom_site_calc_flag
_atom_site_refinement_flags_posn
_atom_site_refinement_flags_adp
_atom_site_refinement_flags_occupancy
Ti1 Ti 0.1083(4) 0.1083(4) 0.4427(3) 0.051(3) Uani 1 2 d S TU P
Ti2 Ti 0.1081(5) 0.1081(5) 0.5585(3) 0.067(3) Uani 1 2 d S TU P
Zr1 Zr 0.0000 0.0000 0.37713(18) 0.059(3) Uani 1 4 d S TU P
O1 O 0.0804(7) 0.0804(7) 0.4999(8) 0.049(4) Uani 1 2 d S TU P
O2 O -0.0013(14) 0.1089(9) 0.4194(4) 0.071(4) Uani 1 1 d . U .
O3 O 0.2292(12) 0.0871(16) 0.5353(8) 0.097(7) Uani 1 1 d D U .
O4 O 0.2250(11) 0.1162(14) 0.4591(7) 0.085(6) Uani 1 1 d D U .
O5 O 0.1568(14) 0.1568(14) 0.3790(7) 0.098(10) Uani 1 2 d DS TU P
O6 O 0.0763(13) 0.0763(13) 0.3358(8) 0.096(9) Uani 1 2 d DS TU P
O7 O 0.3501(17) 0.3501(17) 0.1143(9) 0.150(19) Uani 1 2 d DS TU P
O8 O 0.4232(14) 0.4232(14) 0.1643(9) 0.106(11) Uani 1 2 d DS TU P
C1 C 0.2620(11) 0.1066(19) 0.4977(8) 0.118(8) Uani 1 1 d D U .
C2 C 0.3500(12) 0.104(2) 0.4927(10) 0.173(12) Uani 1 1 d D U .
C3 C 0.4005(13) 0.103(3) 0.5310(10) 0.211(14) Uani 1 1 d D U .
C4 C 0.4840(11) 0.098(4) 0.5216(5) 0.226(15) Uani 1 1 d D U .
C5 C 0.5329(13) 0.092(4) 0.5605(9) 0.254(18) Uani 1 1 d D U .
C6 C 0.6165(15) 0.101(4) 0.5505(11) 0.28(2) Uani 1 1 d D U .
C7 C 0.1311(14) 0.1311(14) 0.3422(8) 0.149(17) Uani 1 2 d DS TU P
C8 C 0.1654(15) 0.1654(15) 0.3019(8) 0.176(15) Uani 1 2 d DS TU P
C9 C 0.1415(17) 0.1415(17) 0.2585(9) 0.203(18) Uani 1 2 d DS TU P
C10 C 0.1774(19) 0.1774(19) 0.2202(11) 0.246(19) Uani 1 2 d DS TU P
C11 C 0.2370(17) 0.2370(17) 0.2258(13) 0.225(16) Uani 1 2 d DS TU P
C12 C 0.2608(18) 0.2608(18) 0.2694(13) 0.232(17) Uani 1 2 d DS TU P
C13 C 0.2250(16) 0.2250(16) 0.3078(11) 0.214(18) Uani 1 2 d DS TU P
C14 C 0.321(2) 0.321(2) 0.2737(12) 0.25(2) Uani 1 2 d DS TU P
C15 C 0.355(2) 0.355(2) 0.2343(12) 0.23(2) Uani 1 2 d DS TU P
C16 C 0.3296(17) 0.3296(17) 0.1917(11) 0.190(16) Uani 1 2 d DS TU P
C17 C 0.2697(18) 0.2697(18) 0.1858(12) 0.205(18) Uani 1 2 d DS TU P
C18 C 0.3687(15) 0.3687(15) 0.1538(10) 0.161(18) Uani 1 2 d DS TU P
OW1 O 0.815(8) 0.958(8) 0.117(3) 0.25(8) Uiso 0.51(14) 1 d . . .

loop_
_atom_site_aniso_label
_atom_site_aniso_U_11
_atom_site_aniso_U_22
_atom_site_aniso_U_33
_atom_site_aniso_U_23
_atom_site_aniso_U_13
_atom_site_aniso_U_12
Ti1 0.049(3) 0.049(3) 0.054(5) 0.009(3) 0.009(3) -0.005(6)
Ti2 0.072(4) 0.072(4) 0.058(5) 0.002(3) 0.002(3) -0.018(7)
Zr1 0.077(4) 0.077(4) 0.022(3) 0.000 0.000 0.006(8)
O1 0.049(6) 0.049(6) 0.049(6) 0.002(5) 0.002(5) -0.013(7)
O2 0.075(8) 0.078(8) 0.061(7) 0.001(6) -0.004(7) -0.004(9)
O3 0.062(8) 0.114(19) 0.114(10) 0.004(10) -0.011(7) -0.005(9)
O4 0.054(8) 0.078(13) 0.124(10) 0.031(10) -0.010(6) -0.019(8)
O5 0.120(15) 0.120(15) 0.055(8) 0.025(7) 0.025(7) -0.03(2)
O6 0.119(14) 0.119(14) 0.050(10) 0.018(6) 0.018(6) -0.014(15)
O7 0.18(3) 0.18(3) 0.094(12) 0.045(9) 0.045(9) -0.10(3)
O8 0.121(16) 0.121(16) 0.075(14) 0.038(9) 0.038(9) -0.012(18)
C1 0.042(8) 0.19(2) 0.124(9) 0.030(12) -0.010(7) -0.006(10)
C2 0.047(8) 0.30(3) 0.172(17) 0.030(19) -0.009(8) -0.006(11)
C3 0.055(10) 0.38(4) 0.194(18) 0.01(2) -0.018(10) 0.017(16)
C4 0.057(11) 0.46(4) 0.165(19) -0.01(2) -0.004(10) 0.024(17)
C5 0.060(12) 0.52(5) 0.18(2) -0.02(3) -0.008(11) 0.04(2)
C6 0.057(13) 0.54(7) 0.24(3) -0.02(4) -0.001(14) 0.04(2)
C7 0.20(3) 0.20(3) 0.050(9) 0.024(7) 0.024(7) -0.10(3)
C8 0.23(2) 0.23(2) 0.064(9) 0.035(7) 0.035(7) -0.12(3)
C9 0.27(3) 0.27(3) 0.069(10) 0.035(8) 0.035(8) -0.16(3)
C10 0.32(3) 0.32(3) 0.100(14) 0.045(9) 0.045(9) -0.19(3)
C11 0.28(2) 0.28(2) 0.110(12) 0.045(8) 0.045(8) -0.15(3)
C12 0.29(2) 0.29(2) 0.111(13) 0.043(8) 0.043(8) -0.16(3)
C13 0.27(3) 0.27(3) 0.098(14) 0.033(8) 0.033(8) -0.15(3)
C14 0.31(3) 0.31(3) 0.128(15) 0.046(9) 0.046(9) -0.17(3)
C15 0.29(3) 0.29(3) 0.125(14) 0.045(9) 0.045(9) -0.15(3)
C16 0.23(2) 0.23(2) 0.116(12) 0.051(8) 0.051(8) -0.10(3)
C17 0.25(3) 0.25(3) 0.121(14) 0.049(9) 0.049(9) -0.12(3)
C18 0.19(3) 0.19(3) 0.097(12) 0.039(9) 0.039(9) -0.08(3)

loop_
_atom_type_symbol
_atom_type_description
_atom_type_scat_dispersion_real
_atom_type_scat_dispersion_imag
_atom_type_scat_source
C C 0.0000 0.0000 'International Tables Vol C Tables 4.3.2.2 and 4.3.2.3'
O O 0.0000 0.0000 'International Tables Vol C Tables 4.3.2.2 and 4.3.2.3'
Ti Ti 0.0000 0.0000 'International Tables Vol C Tables 4.3.2.2 and 4.3.2.3'
Zr Zr 0.0000 0.0000 'International Tables Vol C Tables 4.3.2.2 and 4.3.2.3'

loop_
_geom_angle_atom_site_label_1
_geom_angle_atom_site_label_2
_geom_angle_atom_site_label_3
_geom_angle
_geom_angle_site_symmetry_1
_geom_angle_site_symmetry_3
O1 Ti1 O2 95.9(14) . .
O1 Ti1 O2 95.9(14) . 8
O2 Ti1 O2 83.2(11) . 8
O1 Ti1 O4 91.7(13) . 8
O2 Ti1 O4 98.3(9) . 8
O2 Ti1 O4 172.1(9) 8 8
O1 Ti1 O4 91.7(13) . .
O2 Ti1 O4 172.1(9) . .
O2 Ti1 O4 98.3(9) 8 .
O4 Ti1 O4 79.2(15) 8 .
O1 Ti2 O2 95.8(14) . 5_556
O1 Ti2 O2 95.8(14) . 3_556
O2 Ti2 O2 83.7(11) 5_556 3_556
O1 Ti2 O7 169.9(15) . 10
O2 Ti2 O7 91.7(17) 5_556 10
O2 Ti2 O7 91.7(17) 3_556 10
O1 Ti2 O3 83.4(13) . .
O2 Ti2 O3 171.0(10) 5_556 .
O2 Ti2 O3 87.4(10) 3_556 .
O7 Ti2 O3 90.2(16) 10 .
O1 Ti2 O3 83.4(13) . 8
O2 Ti2 O3 87.4(10) 5_556 8
O2 Ti2 O3 171.0(10) 3_556 8
O7 Ti2 O3 90.2(16) 10 8
O3 Ti2 O3 101.3(15) . 8
O6 Zr1 O6 111(3) 2 .
O6 Zr1 O8 71.1(11) 2 12_545
O6 Zr1 O8 71.1(11) . 12_545
O6 Zr1 O8 71.1(11) 2 11_455
O6 Zr1 O8 71.1(11) . 11_455
O8 Zr1 O8 111(3) 12_545 11_455
O6 Zr1 O2 142.9(8) 2 .
O6 Zr1 O2 81.8(18) . .
O8 Zr1 O2 143.9(8) 12_545 .
O8 Zr1 O2 81.1(18) 11_455 .
O6 Zr1 O2 142.9(8) 2 8
O6 Zr1 O2 81.8(18) . 8
O8 Zr1 O2 81.1(18) 12_545 8
O8 Zr1 O2 143.9(8) 11_455 8
O2 Zr1 O2 71.7(15) . 8
O6 Zr1 O2 81.8(18) 2 7
O6 Zr1 O2 142.9(8) . 7
O8 Zr1 O2 143.9(8) 12_545 7
O8 Zr1 O2 81.1(18) 11_455 7
O2 Zr1 O2 69.8(15) . 7
O2 Zr1 O2 110(2) 8 7
O6 Zr1 O2 81.8(18) 2 2
O6 Zr1 O2 142.9(8) . 2
O8 Zr1 O2 81.1(18) 12_545 2
O8 Zr1 O2 143.9(8) 11_455 2
O2 Zr1 O2 110(2) . 2
O2 Zr1 O2 69.8(15) 8 2
O2 Zr1 O2 71.7(15) 7 2
Ti1 O1 Ti2 138.9(17) . .
Ti2 O2 Ti1 138.4(16) 4_556 .
Ti2 O2 Zr1 101.8(11) 4_556 .
Ti1 O2 Zr1 101.1(11) . .
C1 O3 Ti2 129.3(16) . .
C1 O4 Ti1 131.1(16) . .
C7 O6 Zr1 137(2) . .
C18 O7 Ti2 129(3) . 10_554
O3 C1 O4 127(2) . .
O3 C1 C2 120(2) . .
O4 C1 C2 112(2) . .
C6 C2 C3 121(3) 5_656 .
C6 C2 C1 119(2) 5_656 .
C3 C2 C1 120(2) . .
C4 C3 C2 115(2) . .
C4 C4 C3 124(2) 5_656 .
C4 C4 C5 123(3) 5_656 .
C3 C4 C5 114(2) . .
C4 C5 C6 112(3) . .
C2 C6 C5 125(2) 5_656 .
O5 C7 O6 127(3) . .
O5 C7 C8 118(3) . .
O6 C7 C8 115(3) . .
C13 C8 C9 121(2) . .
C13 C8 C7 116(3) . .
C9 C8 C7 123(3) . .
C8 C9 C10 120(3) . .
C11 C10 C9 119(3) . .
C10 C11 C12 120(2) . .
C10 C11 C17 116(3) . .
C12 C11 C17 124(3) . .
C14 C12 C11 118(2) . .
C14 C12 C13 121(3) . .
C11 C12 C13 121(3) . .
C8 C13 C12 119(3) . .
C12 C14 C15 119(3) . .
C16 C15 C14 121(3) . .
C15 C16 C17 122(3) . .
C15 C16 C18 116(3) . .
C17 C16 C18 122(3) . .
C16 C17 C11 115(3) . .
O7 C18 O8 124(3) . .
O7 C18 C16 121(4) . .
O8 C18 C16 115(3) . .

loop_
_geom_bond_atom_site_label_1
_geom_bond_atom_site_label_2
_geom_bond_distance
_geom_bond_site_symmetry_2
Ti1 O1 1.82(5) .
Ti1 O2 1.93(5) .
Ti1 O2 1.93(5) 8
Ti1 O4 1.99(5) 8
Ti1 O4 1.99(5) .
Ti2 O1 1.86(5) .
Ti2 O2 1.88(5) 5_556
Ti2 O2 1.88(5) 3_556
Ti2 O7 1.93(5) 10
Ti2 O3 2.14(6) .
Ti2 O3 2.14(6) 8
Zr1 O6 2.16(5) 2
Zr1 O6 2.16(5) .
Zr1 O8 2.17(5) 12_545
Zr1 O8 2.17(5) 11_455
Zr1 O2 2.19(5) .
Zr1 O2 2.19(5) 8
Zr1 O2 2.19(5) 7
Zr1 O2 2.19(5) 2
O2 Ti2 1.88(5) 4_556
O3 C1 1.28(3) .
O4 C1 1.31(4) .
O5 C7 1.25(4) .
O6 C7 1.29(4) .
O7 C18 1.25(4) .
O7 Ti2 1.93(5) 10_554
O8 C18 1.31(4) .
C1 C2 1.46(5) .
C2 C6 1.40(4) 5_656
C2 C3 1.41(4) .
C3 C4 1.41(4) .
C4 C4 1.39(4) 5_656
C4 C5 1.41(4) .
C5 C6 1.42(4) .
C6 C2 1.40(4) 5_656
C7 C8 1.44(4) .
C8 C13 1.40(4) .
C8 C9 1.41(4) .
C9 C10 1.42(4) .
C10 C11 1.40(4) .
C11 C12 1.41(4) .
C11 C17 1.41(4) .
C12 C14 1.40(5) .
C12 C13 1.42(4) .
C14 C15 1.42(4) .
C15 C16 1.40(4) .
C16 C17 1.41(4) .
C16 C18 1.45(4) .
